data_1529676
loop_
_publ_author_name
'Bondars, B.Ya.'
'Vitola, A.A.'
'Millers, T.N.'
'Ozolins, G.'
'Sila, Z.'

_publ_section_title
;
 Investigation of the structure of phosphorous oxynitride
;
_journal_name_full 'Latvijas PSR Zinatnu Akademijas Vestis, Khimijas Serija'
_journal_page_first 632
_journal_page_last 632
_journal_volume 1977
_journal_year 1977
_chemical_formula_sum 'N O P'
_chemical_name_systematic 'P O N'
_space_group_IT_number 82
_symmetry_space_group_name_Hall 'I -4'
_symmetry_space_group_name_H-M 'I -4'
_cell_angle_alpha 90
_cell_angle_beta 90
_cell_angle_gamma 90
_cell_formula_units_Z 4
_cell_length_a 4.621
_cell_length_b 4.621
_cell_length_c 7.007
_cell_volume 149.625
_citation_journal_id_ASTM LZAKAM
_cod_data_source_file Bondars_LZAKAM_1977_277.cif
_cod_data_source_block N1O1P1
_cod_original_formula_sum 'N1 O1 P1'
_cod_database_code 1529676

loop_
_symmetry_equiv_pos_as_xyz
x,y,z
y,-x,-z
-x,-y,z
-y,x,-z
x+1/2,y+1/2,z+1/2
y+1/2,-x+1/2,-z+1/2
-x+1/2,-y+1/2,z+1/2
-y+1/2,x+1/2,-z+1/2

loop_
_atom_site_label
_atom_site_type_symbol
_atom_site_fract_x
_atom_site_fract_y
_atom_site_fract_z
_atom_site_occupancy
_atom_site_U_iso_or_equiv
O1 O-2 0.137 0.25 0.125 0.5 0.0
P1 P+5 0 0 0 1 0.0
N1 N-3 0.137 0.25 0.125 0.5 0.0
P2 P+5 0 0.5 0.25 1 0.0
